data_7044204
loop_
_publ_author_name
'gao, wei'
'liu, feng'
'zhang, bao ying'
'Zhang, Xiumei'
'liu, jie ping'
'Gao, En-Qing'
'Gao, Qingyu'

_publ_section_title
;
 2D carboxylate-bridged LnIII coordination polymers: displaying the slow
 magnetic relaxation and luminescent properties in detection of Fe3+,
 Cr2O72- and nitrobenzene
;
_journal_name_full 'Dalton Trans.'
_journal_paper_doi 10.1039/C7DT03088F
_journal_year 2017
_chemical_formula_sum 'C14 H14 Dy N3 O12'
_chemical_formula_weight 578.78
_space_group_crystal_system monoclinic
_space_group_IT_number 14
_space_group_name_Hall '-P 2ybc'
_space_group_name_H-M_alt 'P 1 21/c 1'
_symmetry_space_group_name_Hall '-P 2ybc'
_symmetry_space_group_name_H-M 'P 1 21/c 1'
_atom_sites_solution_hydrogens mixed
_audit_creation_method SHELXL-2014/7
_audit_update_record
;
2017-08-12 deposited with the CCDC.
2017-09-13 downloaded from the CCDC.
;
_cell_angle_alpha 90
_cell_angle_beta 127.437(6)
_cell_angle_gamma 90
_cell_formula_units_Z 4
_cell_length_a 13.9847(16)
_cell_length_b 9.7770(12)
_cell_length_c 17.2446(16)
_cell_measurement_reflns_used 9968
_cell_measurement_temperature 293(2)
_cell_measurement_theta_max 27.54
_cell_measurement_theta_min 3.01
_cell_volume 1872.2(4)
_computing_cell_refinement 'Bruker SMART'
_computing_data_collection 'Bruker SMART'
_computing_data_reduction 'Bruker SAINT'
_computing_molecular_graphics 'Bruker SHELXTL'
_computing_publication_material 'Bruker SHELXTL'
_computing_structure_refinement 'SHELXL-2014/7 (Sheldrick, 2014)'
_computing_structure_solution 'Bruker SHELXTL'
_diffrn_ambient_temperature 293(2)
_diffrn_measured_fraction_theta_full 0.998
_diffrn_measured_fraction_theta_max 0.998
_diffrn_measurement_device_type 'CCD area detector'
_diffrn_measurement_method 'phi and omega scans'
_diffrn_radiation_type MoK\a
_diffrn_radiation_wavelength 0.71073
_diffrn_reflns_av_R_equivalents 0.0327
_diffrn_reflns_av_unetI/netI 0.0230
_diffrn_reflns_Laue_measured_fraction_full 0.998
_diffrn_reflns_Laue_measured_fraction_max 0.998
_diffrn_reflns_limit_h_max 16
_diffrn_reflns_limit_h_min -16
_diffrn_reflns_limit_k_max 11
_diffrn_reflns_limit_k_min -11
_diffrn_reflns_limit_l_max 20
_diffrn_reflns_limit_l_min -20
_diffrn_reflns_number 19646
_diffrn_reflns_point_group_measured_fraction_full 0.998
_diffrn_reflns_point_group_measured_fraction_max 0.998
_diffrn_reflns_theta_full 25.008
_diffrn_reflns_theta_max 25.008
_diffrn_reflns_theta_min 2.776
_diffrn_source 'fine-focus sealed tube'
_exptl_absorpt_coefficient_mu 4.063
_exptl_absorpt_correction_type none
_exptl_crystal_colour colorless
_exptl_crystal_density_diffrn 2.053
_exptl_crystal_density_method 'not measured'
_exptl_crystal_description block
_exptl_crystal_F_000 1124
_exptl_crystal_size_max 0.100
_exptl_crystal_size_mid 0.100
_exptl_crystal_size_min 0.080
_refine_diff_density_max 0.982
_refine_diff_density_min -0.895
_refine_diff_density_rms 0.106
_refine_ls_extinction_method none
_refine_ls_goodness_of_fit_ref 1.065
_refine_ls_hydrogen_treatment mixed
_refine_ls_matrix_type full
_refine_ls_number_parameters 276
_refine_ls_number_reflns 3310
_refine_ls_number_restraints 6
_refine_ls_restrained_S_all 1.110
_refine_ls_R_factor_all 0.0256
_refine_ls_R_factor_gt 0.0206
_refine_ls_shift/su_max 0.001
_refine_ls_shift/su_mean 0.000
_refine_ls_structure_factor_coef Fsqd
_refine_ls_weighting_details 'w=1/[\s^2^(Fo^2^)+(0.0235P)^2^+2.4379P] where P=(Fo^2^+2Fc^2^)/3'
_refine_ls_weighting_scheme calc
_refine_ls_wR_factor_gt 0.0479
_refine_ls_wR_factor_ref 0.0499
_reflns_Friedel_coverage 0.000
_reflns_number_gt 2941
_reflns_number_total 3310
_reflns_threshold_expression 'I > 2\s(I)'
_cod_data_source_file c7dt03088f2.cif
_cod_data_source_block 4
_cod_database_code 7044204
_shelx_shelxl_version_number 2014/7
_shelx_space_group_comment
;
The symmetry employed for this shelxl refinement is uniquely defined
by the following loop, which should always be used as a source of
symmetry information in preference to the above space-group names.
They are only intended as comments.
;
_shelx_estimated_absorpt_t_min 0.687
_shelx_estimated_absorpt_t_max 0.737

loop_
_space_group_symop_operation_xyz
'x, y, z'
'-x, y+1/2, -z+1/2'
'-x, -y, -z'
'x, -y-1/2, z-1/2'

loop_
_atom_site_label
_atom_site_type_symbol
_atom_site_fract_x
_atom_site_fract_y
_atom_site_fract_z
_atom_site_U_iso_or_equiv
_atom_site_adp_type
_atom_site_occupancy
_atom_site_site_symmetry_order
_atom_site_calc_flag
_atom_site_refinement_flags_posn
_atom_site_refinement_flags_adp
Dy1 Dy 0.49112(2) -0.04325(2) 0.35079(2) 0.01700(6) Uani 1 1 d . .
N1 N 0.9343(3) 0.7334(4) 0.8909(2) 0.0388(8) Uani 1 1 d . .
H1 H 0.9806 0.7699 0.9496 0.047 Uiso 1 1 d R U
N2 N 0.7442(3) 0.0215(4) 0.5040(3) 0.0401(8) Uani 1 1 d . .
N3 N 1.0567(3) 0.7038(4) 0.6270(3) 0.0494(10) Uani 1 1 d . .
O1 O 0.4927(2) 0.1629(2) 0.41548(17) 0.0266(5) Uani 1 1 d . .
O2 O 0.5484(2) 0.1766(2) 0.56601(18) 0.0265(5) Uani 1 1 d . .
O3 O 0.5982(2) 0.7698(2) 0.35819(16) 0.0212(5) Uani 1 1 d . .
O4 O 0.5310(3) 0.5803(2) 0.27058(18) 0.0354(7) Uani 1 1 d . .
O6 O 0.3511(2) -0.1928(3) 0.21452(18) 0.0355(6) Uani 1 1 d . .
H6A H 0.2806 -0.1648 0.1869 0.053 Uiso 1 1 d R U
H6B H 0.3648 -0.2511 0.1978 0.053 Uiso 1 1 d R U
O7 O 0.6911(3) 0.0508(3) 0.4147(2) 0.0415(7) Uani 1 1 d . .
O8 O 0.6816(2) -0.0402(3) 0.52318(19) 0.0330(6) Uani 1 1 d . .
O9 O 0.2876(3) 0.0167(3) 0.2867(2) 0.0415(7) Uani 1 1 d . .
H9B H 0.2900 0.0539 0.3319 0.062 Uiso 1 1 d R U
H9A H 0.236(5) -0.041(5) 0.265(4) 0.060(17) Uiso 1 1 d . .
O10 O 0.8486(3) 0.0502(5) 0.5672(3) 0.0949(16) Uani 1 1 d . .
O11 O 0.9512(4) 0.7423(5) 0.5772(3) 0.0778(11) Uani 1 1 d . U
O12 O 1.1147(3) 0.6877(4) 0.7156(2) 0.0667(11) Uani 1 1 d . .
O13 O 1.1023(3) 0.6761(4) 0.5849(2) 0.0636(11) Uani 1 1 d . .
C1 C 0.5414(3) 0.2232(3) 0.4953(2) 0.0177(7) Uani 1 1 d . .
C2 C 0.5948(3) 0.3616(3) 0.5074(2) 0.0160(6) Uani 1 1 d . .
C3 C 0.6653(3) 0.4225(3) 0.5988(2) 0.0182(7) Uani 1 1 d . .
H3B H 0.6796 0.3764 0.6521 0.022 Uiso 1 1 calc R U
C4 C 0.7152(3) 0.5524(3) 0.6118(2) 0.0172(7) Uani 1 1 d . .
C5 C 0.6894(3) 0.6214(3) 0.5304(2) 0.0182(7) Uani 1 1 d . .
H5A H 0.7206 0.7085 0.5378 0.022 Uiso 1 1 calc R U
C6 C 0.6177(3) 0.5619(3) 0.4382(2) 0.0165(7) Uani 1 1 d . .
C7 C 0.5718(3) 0.4306(3) 0.4271(2) 0.0175(7) Uani 1 1 d . .
H7A H 0.5258 0.3892 0.3659 0.021 Uiso 1 1 calc R U
C8 C 0.5819(3) 0.6424(3) 0.3503(2) 0.0185(7) Uani 1 1 d . .
C9 C 0.7913(3) 0.6164(3) 0.7099(2) 0.0212(7) Uani 1 1 d . .
C10 C 0.7755(4) 0.5860(4) 0.7802(3) 0.0398(10) Uani 1 1 d . .
H10A H 0.7156 0.5253 0.7659 0.048 Uiso 1 1 calc R U
C11 C 0.8480(4) 0.6455(5) 0.8703(3) 0.0507(13) Uani 1 1 d . .
H11A H 0.8376 0.6252 0.9174 0.061 Uiso 1 1 calc R U
C12 C 0.9534(3) 0.7677(4) 0.8262(3) 0.0299(8) Uani 1 1 d . .
C13 C 0.8817(3) 0.7085(4) 0.7346(2) 0.0256(8) Uani 1 1 d . .
H13A H 0.8940 0.7306 0.6888 0.031 Uiso 1 1 calc R U
C14 C 1.0522(4) 0.8662(5) 0.8576(3) 0.0503(12) Uani 1 1 d . .
H14A H 1.0909 0.8927 0.9241 0.075 Uiso 1 1 calc R U
H14B H 1.0193 0.9457 0.8164 0.075 Uiso 1 1 calc R U
H14C H 1.1099 0.8237 0.8523 0.075 Uiso 1 1 calc R U

loop_
_atom_site_aniso_label
_atom_site_aniso_U_11
_atom_site_aniso_U_22
_atom_site_aniso_U_33
_atom_site_aniso_U_23
_atom_site_aniso_U_13
_atom_site_aniso_U_12
Dy1 0.02745(10) 0.01108(9) 0.01371(9) -0.00058(6) 0.01315(8) -0.00194(6)
N1 0.0365(19) 0.057(2) 0.0193(16) -0.0161(15) 0.0148(15) -0.0195(17)
N2 0.0316(19) 0.0363(19) 0.045(2) -0.0132(17) 0.0197(19) -0.0087(16)
N3 0.032(2) 0.078(3) 0.035(2) 0.024(2) 0.0192(18) 0.017(2)
O1 0.0394(14) 0.0157(12) 0.0235(13) -0.0066(10) 0.0185(12) -0.0043(10)
O2 0.0410(15) 0.0192(12) 0.0294(13) 0.0007(10) 0.0267(13) -0.0051(11)
O3 0.0318(13) 0.0134(11) 0.0220(12) 0.0008(9) 0.0182(11) -0.0003(10)
O4 0.068(2) 0.0208(13) 0.0206(14) -0.0025(10) 0.0284(14) -0.0028(13)
O6 0.0327(14) 0.0341(14) 0.0317(14) -0.0156(12) 0.0154(13) 0.0000(12)
O7 0.0518(18) 0.0313(15) 0.057(2) -0.0038(14) 0.0414(18) -0.0100(13)
O8 0.0365(15) 0.0308(14) 0.0253(14) -0.0047(11) 0.0154(13) -0.0008(12)
O9 0.0329(16) 0.0369(16) 0.0396(17) -0.0122(14) 0.0142(14) 0.0030(14)
O10 0.036(2) 0.117(4) 0.090(3) -0.024(3) 0.016(2) -0.031(2)
O11 0.0712(18) 0.102(2) 0.0713(18) 0.0167(15) 0.0492(15) 0.0149(15)
O12 0.057(2) 0.109(3) 0.0311(17) 0.0223(19) 0.0248(17) 0.028(2)
O13 0.0417(18) 0.120(3) 0.0304(16) 0.0162(19) 0.0223(16) 0.022(2)
C1 0.0205(16) 0.0142(15) 0.0215(17) 0.0010(14) 0.0143(15) 0.0030(13)
C2 0.0189(16) 0.0136(15) 0.0181(16) 0.0011(13) 0.0125(14) 0.0019(13)
C3 0.0208(17) 0.0194(16) 0.0173(16) 0.0013(13) 0.0131(15) 0.0009(13)
C4 0.0176(16) 0.0183(16) 0.0156(16) -0.0012(13) 0.0100(14) -0.0005(13)
C5 0.0225(17) 0.0129(15) 0.0200(17) 0.0006(13) 0.0134(15) -0.0008(13)
C6 0.0211(16) 0.0140(15) 0.0177(16) 0.0011(13) 0.0134(15) 0.0013(13)
C7 0.0234(17) 0.0146(15) 0.0160(16) -0.0028(13) 0.0127(15) -0.0006(13)
C8 0.0247(17) 0.0175(16) 0.0180(17) 0.0002(14) 0.0155(15) 0.0020(14)
C9 0.0218(17) 0.0218(17) 0.0166(16) -0.0010(14) 0.0099(15) 0.0002(14)
C10 0.046(2) 0.052(3) 0.025(2) -0.0137(19) 0.023(2) -0.027(2)
C11 0.053(3) 0.077(3) 0.027(2) -0.016(2) 0.026(2) -0.032(3)
C12 0.0243(18) 0.035(2) 0.0266(19) -0.0060(16) 0.0138(17) -0.0060(16)
C13 0.0259(18) 0.0291(19) 0.0207(18) -0.0049(15) 0.0136(16) -0.0061(16)
C14 0.044(3) 0.058(3) 0.045(3) -0.019(2) 0.025(2) -0.030(2)

loop_
_atom_type_symbol
_atom_type_description
_atom_type_scat_dispersion_real
_atom_type_scat_dispersion_imag
_atom_type_scat_source
C C 0.0033 0.0016 'International Tables Vol C Tables 4.2.6.8 and 6.1.1.4'
H H 0.0000 0.0000 'International Tables Vol C Tables 4.2.6.8 and 6.1.1.4'
Dy Dy -0.1892 4.4098 'International Tables Vol C Tables 4.2.6.8 and 6.1.1.4'
N N 0.0061 0.0033 'International Tables Vol C Tables 4.2.6.8 and 6.1.1.4'
O O 0.0106 0.0060 'International Tables Vol C Tables 4.2.6.8 and 6.1.1.4'

loop_
_geom_angle_atom_site_label_1
_geom_angle_atom_site_label_2
_geom_angle_atom_site_label_3
_geom_angle
_geom_angle_site_symmetry_1
_geom_angle_site_symmetry_3
O2 Dy1 O4 162.04(10) 3_656 2_645
O2 Dy1 O1 97.63(8) 3_656 .
O4 Dy1 O1 86.36(8) 2_645 .
O2 Dy1 O3 84.76(8) 3_656 1_545
O4 Dy1 O3 101.07(9) 2_645 1_545
O1 Dy1 O3 148.25(9) . 1_545
O2 Dy1 O9 75.74(11) 3_656 .
O4 Dy1 O9 89.24(11) 2_645 .
O1 Dy1 O9 70.74(10) . .
O3 Dy1 O9 139.35(9) 1_545 .
O2 Dy1 O6 84.37(9) 3_656 .
O4 Dy1 O6 81.38(9) 2_645 .
O1 Dy1 O6 139.64(9) . .
O3 Dy1 O6 72.09(8) 1_545 .
O9 Dy1 O6 70.80(9) . .
O2 Dy1 O7 125.60(10) 3_656 .
O4 Dy1 O7 72.35(11) 2_645 .
O1 Dy1 O7 77.48(9) . .
O3 Dy1 O7 75.59(8) 1_545 .
O9 Dy1 O7 144.16(10) . .
O6 Dy1 O7 133.00(9) . .
O2 Dy1 O8 75.28(9) 3_656 .
O4 Dy1 O8 122.52(10) 2_645 .
O1 Dy1 O8 74.00(8) . .
O3 Dy1 O8 76.08(8) 1_545 .
O9 Dy1 O8 130.16(10) . .
O6 Dy1 O8 143.49(9) . .
O7 Dy1 O8 51.01(10) . .
O2 Dy1 N2 100.47(10) 3_656 .
O4 Dy1 N2 97.46(11) 2_645 .
O1 Dy1 N2 73.87(9) . .
O3 Dy1 N2 74.56(9) 1_545 .
O9 Dy1 N2 143.45(10) . .
O6 Dy1 N2 145.70(9) . .
O7 Dy1 N2 25.56(10) . .
O8 Dy1 N2 25.46(10) . .
C12 N1 C11 122.9(3) . .
C12 N1 H1 118.5 . .
C11 N1 H1 118.5 . .
O10 N2 O8 121.6(4) . .
O10 N2 O7 122.4(4) . .
O8 N2 O7 116.0(3) . .
O10 N2 Dy1 179.1(4) . .
O8 N2 Dy1 58.77(18) . .
O7 N2 Dy1 57.24(18) . .
O12 N3 O11 120.7(4) . .
O12 N3 O13 120.6(4) . .
O11 N3 O13 118.6(4) . .
C1 O1 Dy1 141.8(2) . .
C1 O2 Dy1 159.0(2) . 3_656
C8 O3 Dy1 134.9(2) . 1_565
C8 O4 Dy1 159.5(3) . 2_655
Dy1 O6 H6A 109.4 . .
Dy1 O6 H6B 127.9 . .
H6A O6 H6B 122.7 . .
N2 O7 Dy1 97.2(2) . .
N2 O8 Dy1 95.8(2) . .
Dy1 O9 H9B 108.0 . .
Dy1 O9 H9A 121(4) . .
H9B O9 H9A 104.6 . .
O2 C1 O1 124.7(3) . .
O2 C1 C2 117.2(3) . .
O1 C1 C2 118.1(3) . .
C3 C2 C7 119.9(3) . .
C3 C2 C1 119.8(3) . .
C7 C2 C1 120.4(3) . .
C2 C3 C4 120.9(3) . .
C2 C3 H3B 119.6 . .
C4 C3 H3B 119.6 . .
C5 C4 C3 118.6(3) . .
C5 C4 C9 120.8(3) . .
C3 C4 C9 120.6(3) . .
C6 C5 C4 121.0(3) . .
C6 C5 H5A 119.5 . .
C4 C5 H5A 119.5 . .
C5 C6 C7 119.6(3) . .
C5 C6 C8 120.2(3) . .
C7 C6 C8 120.1(3) . .
C2 C7 C6 120.0(3) . .
C2 C7 H7A 120.0 . .
C6 C7 H7A 120.0 . .
O4 C8 O3 122.7(3) . .
O4 C8 C6 118.2(3) . .
O3 C8 C6 119.0(3) . .
C10 C9 C13 117.9(3) . .
C10 C9 C4 121.4(3) . .
C13 C9 C4 120.8(3) . .
C11 C10 C9 120.0(4) . .
C11 C10 H10A 120.0 . .
C9 C10 H10A 120.0 . .
N1 C11 C10 120.0(4) . .
N1 C11 H11A 120.0 . .
C10 C11 H11A 120.0 . .
N1 C12 C13 118.3(3) . .
N1 C12 C14 118.0(3) . .
C13 C12 C14 123.6(4) . .
C12 C13 C9 121.0(3) . .
C12 C13 H13A 119.5 . .
C9 C13 H13A 119.5 . .
C12 C14 H14A 109.5 . .
C12 C14 H14B 109.5 . .
H14A C14 H14B 109.5 . .
C12 C14 H14C 109.5 . .
H14A C14 H14C 109.5 . .
H14B C14 H14C 109.5 . .

loop_
_geom_bond_atom_site_label_1
_geom_bond_atom_site_label_2
_geom_bond_distance
_geom_bond_site_symmetry_2
Dy1 O2 2.242(2) 3_656
Dy1 O4 2.269(2) 2_645
Dy1 O1 2.298(2) .
Dy1 O3 2.317(2) 1_545
Dy1 O9 2.417(3) .
Dy1 O6 2.429(2) .
Dy1 O7 2.477(3) .
Dy1 O8 2.511(3) .
Dy1 N2 2.922(4) .
N1 C12 1.337(5) .
N1 C11 1.342(5) .
N1 H1 0.8800 .
N2 O10 1.210(5) .
N2 O8 1.262(4) .
N2 O7 1.271(5) .
N3 O12 1.229(4) .
N3 O11 1.231(5) .
N3 O13 1.252(5) .
O1 C1 1.251(4) .
O2 C1 1.249(4) .
O2 Dy1 2.242(2) 3_656
O3 C8 1.259(4) .
O3 Dy1 2.317(2) 1_565
O4 C8 1.256(4) .
O4 Dy1 2.269(2) 2_655
O6 H6A 0.8386 .
O6 H6B 0.7153 .
O9 H9B 0.8408 .
O9 H9A 0.81(5) .
C1 C2 1.497(4) .
C2 C3 1.386(5) .
C2 C7 1.391(4) .
C3 C4 1.400(4) .
C3 H3B 0.9300 .
C4 C5 1.393(4) .
C4 C9 1.482(4) .
C5 C6 1.391(4) .
C5 H5A 0.9300 .
C6 C7 1.395(4) .
C6 C8 1.497(4) .
C7 H7A 0.9300 .
C9 C10 1.391(5) .
C9 C13 1.391(5) .
C10 C11 1.365(6) .
C10 H10A 0.9300 .
C11 H11A 0.9300 .
C12 C13 1.382(5) .
C12 C14 1.491(5) .
C13 H13A 0.9300 .
C14 H14A 0.9600 .
C14 H14B 0.9600 .
C14 H14C 0.9600 .

loop_
_geom_torsion_atom_site_label_1
_geom_torsion_atom_site_label_2
_geom_torsion_atom_site_label_3
_geom_torsion_atom_site_label_4
_geom_torsion
_geom_torsion_site_symmetry_1
O10 N2 O7 Dy1 -179.0(4) .
O8 N2 O7 Dy1 1.2(3) .
O10 N2 O8 Dy1 179.0(4) .
O7 N2 O8 Dy1 -1.2(3) .
Dy1 O2 C1 O1 -16.2(8) 3_656
Dy1 O2 C1 C2 163.4(5) 3_656
Dy1 O1 C1 O2 -50.9(5) .
Dy1 O1 C1 C2 129.5(3) .
O2 C1 C2 C3 10.2(4) .
O1 C1 C2 C3 -170.2(3) .
O2 C1 C2 C7 -168.4(3) .
O1 C1 C2 C7 11.3(4) .
C7 C2 C3 C4 -0.7(5) .
C1 C2 C3 C4 -179.3(3) .
C2 C3 C4 C5 2.0(5) .
C2 C3 C4 C9 -179.4(3) .
C3 C4 C5 C6 -1.3(5) .
C9 C4 C5 C6 -179.9(3) .
C4 C5 C6 C7 -0.6(5) .
C4 C5 C6 C8 174.4(3) .
C3 C2 C7 C6 -1.2(5) .
C1 C2 C7 C6 177.3(3) .
C5 C6 C7 C2 1.9(5) .
C8 C6 C7 C2 -173.2(3) .
Dy1 O4 C8 O3 96.5(7) 2_655
Dy1 O4 C8 C6 -87.2(7) 2_655
Dy1 O3 C8 O4 92.2(4) 1_565
Dy1 O3 C8 C6 -84.1(4) 1_565
C5 C6 C8 O4 170.6(3) .
C7 C6 C8 O4 -14.3(5) .
C5 C6 C8 O3 -12.9(5) .
C7 C6 C8 O3 162.2(3) .
C5 C4 C9 C10 150.0(4) .
C3 C4 C9 C10 -28.6(5) .
C5 C4 C9 C13 -30.4(5) .
C3 C4 C9 C13 151.1(3) .
C13 C9 C10 C11 -0.4(6) .
C4 C9 C10 C11 179.3(4) .
C12 N1 C11 C10 0.5(8) .
C9 C10 C11 N1 0.1(8) .
C11 N1 C12 C13 -0.8(6) .
C11 N1 C12 C14 -179.9(5) .
N1 C12 C13 C9 0.5(6) .
C14 C12 C13 C9 179.5(4) .
C10 C9 C13 C12 0.1(6) .
C4 C9 C13 C12 -179.6(3) .
